data_4514138
loop_
_publ_author_name
'Liu, Yi'
'Tse, Ying-Lung Steve'
'Kwong, Fuk Yee'
'Yeung, Ying-Yeung'

_publ_section_title
;
 Accessing Axially Chiral Biaryls via Organocatalytic Enantioselective
 Dynamic-Kinetic Resolution-Semipinacol Rearrangement
;
_journal_name_full 'ACS Catalysis'
_journal_page_first 4435
_journal_paper_doi 10.1021/acscatal.7b01056
_journal_year 2017
_chemical_formula_moiety 'C46 H40 Br2 N2 O2'
_chemical_formula_sum 'C46 H40 Br2 N2 O2'
_chemical_formula_weight 812.62
_space_group_crystal_system triclinic
_space_group_IT_number 2
_space_group_name_Hall '-P 1'
_space_group_name_H-M_alt 'P -1'
_symmetry_space_group_name_Hall '-P 1'
_symmetry_space_group_name_H-M 'P -1'
_atom_sites_solution_hydrogens geom
_audit_creation_method SHELXL-2014/7
_cell_angle_alpha 76.483(2)
_cell_angle_beta 84.580(2)
_cell_angle_gamma 83.915(2)
_cell_formula_units_Z 2
_cell_length_a 11.3349(6)
_cell_length_b 12.8075(5)
_cell_length_c 13.5019(6)
_cell_measurement_reflns_used 1690
_cell_measurement_temperature 100(2)
_cell_measurement_theta_max 28.280
_cell_measurement_theta_min 2.337
_cell_volume 1890.13(15)
_computing_cell_refinement 'SHELXTL, Acta Cryst., Sect. A 2008, 64, 112-122.'
_computing_data_collection 'APEX3 v2015.5.2'
_computing_data_reduction 'Saint, APEX v2014.11.0.'
_computing_molecular_graphics Ortep3
_computing_publication_material 'APEX3 v2015.5.2'
_computing_structure_refinement 'SHELXL-2014/6 (Sheldrick, 2014)'
_computing_structure_solution 'SHELXT, Acta Cryst., Sect. A 2015, A71, 3-8.'
_diffrn_ambient_temperature 100(2)
_diffrn_measured_fraction_theta_full 0.999
_diffrn_measured_fraction_theta_max 0.998
_diffrn_measurement_device_type 'Bruker AXS D8 Venture '
_diffrn_measurement_method 'profile data from \q/2\q scans'
_diffrn_radiation_type MoK\a
_diffrn_radiation_wavelength 0.71073
_diffrn_reflns_av_R_equivalents 0.0664
_diffrn_reflns_av_unetI/netI 0.0543
_diffrn_reflns_Laue_measured_fraction_full 0.999
_diffrn_reflns_Laue_measured_fraction_max 0.998
_diffrn_reflns_limit_h_max 14
_diffrn_reflns_limit_h_min -15
_diffrn_reflns_limit_k_max 17
_diffrn_reflns_limit_k_min -15
_diffrn_reflns_limit_l_max 17
_diffrn_reflns_limit_l_min -17
_diffrn_reflns_number 40376
_diffrn_reflns_point_group_measured_fraction_full 0.999
_diffrn_reflns_point_group_measured_fraction_max 0.998
_diffrn_reflns_theta_full 25.242
_diffrn_reflns_theta_max 28.280
_diffrn_reflns_theta_min 2.337
_exptl_absorpt_coefficient_mu 2.186
_exptl_absorpt_correction_T_max 0.755
_exptl_absorpt_correction_T_min 0.664
_exptl_absorpt_correction_type multi-scan
_exptl_absorpt_process_details Sadabs
_exptl_crystal_colour colorless
_exptl_crystal_density_diffrn 1.428
_exptl_crystal_description plate
_exptl_crystal_F_000 832
_exptl_crystal_size_max 0.204
_exptl_crystal_size_mid 0.199
_exptl_crystal_size_min 0.136
_refine_diff_density_max 3.390
_refine_diff_density_min -0.601
_refine_diff_density_rms 0.113
_refine_ls_extinction_coef 0.0028(5)
_refine_ls_extinction_expression Fc^*^=kFc[1+0.001xFc^2^\l^3^/sin(2\q)]^-1/4^
_refine_ls_extinction_method 'SHELXL-2014/7 (Sheldrick 2014'
_refine_ls_goodness_of_fit_ref 1.031
_refine_ls_hydrogen_treatment constr
_refine_ls_matrix_type full
_refine_ls_number_parameters 454
_refine_ls_number_reflns 9352
_refine_ls_number_restraints 0
_refine_ls_restrained_S_all 1.031
_refine_ls_R_factor_all 0.0801
_refine_ls_R_factor_gt 0.0520
_refine_ls_shift/su_max 0.001
_refine_ls_shift/su_mean 0.000
_refine_ls_structure_factor_coef Fsqd
_refine_ls_weighting_details 'w=1/[\s^2^(Fo^2^)+(0.0561P)^2^+5.3039P] where P=(Fo^2^+2Fc^2^)/3'
_refine_ls_weighting_scheme calc
_refine_ls_wR_factor_gt 0.1198
_refine_ls_wR_factor_ref 0.1339
_reflns_Friedel_coverage 0.000
_reflns_number_gt 7019
_reflns_number_total 9352
_reflns_threshold_expression 'I > 2\s(I)'
_cod_data_source_file cs7b01056_si_004.cif
_cod_data_source_block f658
_cod_original_cell_volume 1890.14(15)
_cod_database_code 4514138
_shelx_space_group_comment
;
The symmetry employed for this shelxl refinement is uniquely defined
by the following loop, which should always be used as a source of
symmetry information in preference to the above space-group names.
They are only intended as comments.
;
_shelx_estimated_absorpt_t_min 0.664
_shelx_estimated_absorpt_t_max 0.755

loop_
_space_group_symop_operation_xyz
'x, y, z'
'-x, -y, -z'

loop_
_atom_site_label
_atom_site_type_symbol
_atom_site_fract_x
_atom_site_fract_y
_atom_site_fract_z
_atom_site_U_iso_or_equiv
_atom_site_adp_type
_atom_site_occupancy
_atom_site_site_symmetry_order
_atom_site_calc_flag
_atom_site_refinement_flags_posn
_atom_site_refinement_flags_adp
_atom_site_refinement_flags_occupancy
_atom_site_disorder_assembly
_atom_site_disorder_group
Br1A Br 0.98250(3) 0.22380(3) 0.22426(3) 0.02100(11) Uani 1 1 d . . . . .
O1A O 0.7030(2) 0.33315(19) 0.34324(18) 0.0174(5) Uani 1 1 d . . . . .
N1A N 0.7124(3) 0.4005(2) 0.1761(2) 0.0204(7) Uani 1 1 d . . . . .
H1A H 0.6895 0.4637 0.1901 0.024 Uiso 1 1 calc R U . . .
C1A C 0.8437(3) 0.1742(3) 0.1788(3) 0.0138(6) Uani 1 1 d . . . . .
H1A1 H 0.8357 0.2092 0.1059 0.017 Uiso 1 1 calc R U . . .
H1A2 H 0.8571 0.0954 0.1843 0.017 Uiso 1 1 calc R U . . .
C2A C 0.7265(3) 0.1982(3) 0.2402(2) 0.0138(6) Uani 1 1 d . . . . .
C3A C 0.6228(3) 0.1876(3) 0.1761(3) 0.0152(7) Uani 1 1 d . . . . .
C4A C 0.5427(3) 0.1095(3) 0.2140(3) 0.0196(7) Uani 1 1 d . . . . .
H4A H 0.5558 0.0587 0.2764 0.024 Uiso 1 1 calc R U . . .
C5A C 0.4443(3) 0.1050(3) 0.1617(3) 0.0263(9) Uani 1 1 d . . . . .
H5A H 0.3932 0.0488 0.1859 0.032 Uiso 1 1 calc R U . . .
C6A C 0.4211(4) 0.1828(4) 0.0741(3) 0.0291(9) Uani 1 1 d . . . . .
H6A H 0.3503 0.1830 0.0416 0.035 Uiso 1 1 calc R U . . .
C7A C 0.4992(4) 0.2607(3) 0.0331(3) 0.0240(8) Uani 1 1 d . . . . .
C8A C 0.6062(3) 0.2584(3) 0.0797(3) 0.0186(7) Uani 1 1 d . . . . .
C9A C 0.6979(3) 0.3309(3) 0.0240(3) 0.0191(7) Uani 1 1 d . . . . .
C10A C 0.7435(3) 0.3283(3) -0.0762(3) 0.0215(8) Uani 1 1 d . . . . .
C11A C 0.8206(4) 0.4033(3) -0.1274(3) 0.0251(8) Uani 1 1 d . . . . .
H11A H 0.8489 0.4029 -0.1959 0.030 Uiso 1 1 calc R U . . .
C12A C 0.8576(4) 0.4791(3) -0.0813(3) 0.0262(8) Uani 1 1 d . . . . .
H12A H 0.9080 0.5318 -0.1187 0.031 Uiso 1 1 calc R U . . .
C13A C 0.8205(4) 0.4773(3) 0.0196(3) 0.0239(8) Uani 1 1 d . . . . .
H13A H 0.8475 0.5269 0.0531 0.029 Uiso 1 1 calc R U . . .
C14A C 0.7433(3) 0.4021(3) 0.0715(3) 0.0189(7) Uani 1 1 d . . . . .
C15A C 0.7131(3) 0.3161(3) 0.2569(3) 0.0155(7) Uani 1 1 d . . . . .
C16A C 0.7204(3) 0.1229(3) 0.3473(3) 0.0172(7) Uani 1 1 d . . . . .
C17A C 0.8119(4) 0.0444(3) 0.3813(3) 0.0206(7) Uani 1 1 d . . . . .
H17A H 0.8791 0.0334 0.3360 0.025 Uiso 1 1 calc R U . . .
C18A C 0.8061(4) -0.0181(3) 0.4808(3) 0.0290(9) Uani 1 1 d . . . . .
H18A H 0.8698 -0.0703 0.5031 0.035 Uiso 1 1 calc R U . . .
C19A C 0.7086(5) -0.0047(3) 0.5469(3) 0.0360(11) Uani 1 1 d . . . . .
H19A H 0.7050 -0.0466 0.6150 0.043 Uiso 1 1 calc R U . . .
C20A C 0.6161(4) 0.0704(3) 0.5131(3) 0.0332(10) Uani 1 1 d . . . . .
H20A H 0.5475 0.0784 0.5577 0.040 Uiso 1 1 calc R U . . .
C21A C 0.6220(4) 0.1339(3) 0.4157(3) 0.0241(8) Uani 1 1 d . . . . .
H21A H 0.5580 0.1862 0.3946 0.029 Uiso 1 1 calc R U . . .
C22A C 0.4638(4) 0.3494(4) -0.0578(3) 0.0328(10) Uani 1 1 d . . . . .
H22A H 0.5097 0.3365 -0.1197 0.049 Uiso 1 1 calc R U . . .
H22B H 0.4801 0.4191 -0.0465 0.049 Uiso 1 1 calc R U . . .
H22C H 0.3787 0.3498 -0.0658 0.049 Uiso 1 1 calc R U . . .
C23A C 0.7189(4) 0.2416(3) -0.1290(3) 0.0278(9) Uani 1 1 d . . . . .
H23A H 0.6870 0.2752 -0.1951 0.042 Uiso 1 1 calc R U . . .
H23B H 0.6609 0.1958 -0.0863 0.042 Uiso 1 1 calc R U . . .
H23C H 0.7930 0.1975 -0.1398 0.042 Uiso 1 1 calc R U . . .
Br1B Br 0.51454(3) 0.78296(3) 0.29614(3) 0.02171(11) Uani 1 1 d . . . . .
O1B O 0.7412(3) 0.5938(2) 0.23049(19) 0.0226(6) Uani 1 1 d . . . . .
N1B N 0.7302(3) 0.5370(2) 0.3994(2) 0.0176(6) Uani 1 1 d . . . . .
H1B H 0.7320 0.4713 0.3895 0.021 Uiso 1 1 calc R U . A 1
C1B C 0.6575(3) 0.7872(3) 0.3657(3) 0.0153(7) Uani 1 1 d . . . . .
H1B1 H 0.6707 0.8632 0.3620 0.018 Uiso 1 1 calc R U . . .
H1B2 H 0.6447 0.7511 0.4387 0.018 Uiso 1 1 calc R U . . .
C2B C 0.8724(3) 0.7272(3) 0.3886(3) 0.0150(7) Uani 1 1 d . . . . .
C3B C 0.9724(3) 0.7833(3) 0.3499(3) 0.0196(7) Uani 1 1 d . . . . .
H3B H 0.9738 0.8283 0.2831 0.024 Uiso 1 1 calc R U . . .
C4B C 1.0694(3) 0.7742(3) 0.4076(3) 0.0235(8) Uani 1 1 d . . . . .
H4B H 1.1348 0.8158 0.3818 0.028 Uiso 1 1 calc R U . . .
C5B C 1.0710(3) 0.7048(3) 0.5023(3) 0.0209(8) Uani 1 1 d . . . . .
H5B H 1.1398 0.6954 0.5397 0.025 Uiso 1 1 calc R U . . .
C6B C 0.9727(3) 0.6482(3) 0.5440(3) 0.0179(7) Uani 1 1 d . . . . .
C7B C 0.8686(3) 0.6653(3) 0.4899(3) 0.0157(7) Uani 1 1 d . . . . .
C14B C 0.7696(3) 0.7319(3) 0.3190(3) 0.0144(7) Uani 1 1 d . . . . .
C15B C 0.7458(3) 0.6159(3) 0.3137(3) 0.0160(7) Uani 1 1 d . . . . .
C16B C 0.8037(3) 0.7929(3) 0.2089(3) 0.0163(7) Uani 1 1 d . . . . .
C17B C 0.7532(3) 0.8948(3) 0.1658(3) 0.0202(7) Uani 1 1 d . . . . .
H17B H 0.6927 0.9287 0.2042 0.024 Uiso 1 1 calc R U . . .
C18B C 0.7895(4) 0.9487(3) 0.0671(3) 0.0244(8) Uani 1 1 d . . . . .
H18B H 0.7533 1.0184 0.0390 0.029 Uiso 1 1 calc R U . . .
C19B C 0.8779(4) 0.9010(3) 0.0103(3) 0.0289(9) Uani 1 1 d . . . . .
H19B H 0.9027 0.9373 -0.0570 0.035 Uiso 1 1 calc R U . . .
C20B C 0.9296(4) 0.7994(3) 0.0528(3) 0.0273(9) Uani 1 1 d . . . . .
H20B H 0.9905 0.7660 0.0143 0.033 Uiso 1 1 calc R U . . .
C21B C 0.8941(3) 0.7464(3) 0.1499(3) 0.0222(8) Uani 1 1 d . . . . .
H21B H 0.9314 0.6771 0.1778 0.027 Uiso 1 1 calc R U . . .
C22B C 0.9837(3) 0.5640(3) 0.6423(3) 0.0212(8) Uani 1 1 d . . . . .
H22D H 0.9740 0.4930 0.6301 0.032 Uiso 1 1 calc R U . . .
H22E H 0.9219 0.5809 0.6934 0.032 Uiso 1 1 calc R U . . .
H22F H 1.0622 0.5634 0.6672 0.032 Uiso 1 1 calc R U . . .
C8B C 0.7660(7) 0.6145(8) 0.5396(6) 0.0095(3) Uiso 0.600(6) 1 d . U P B 1
C9B C 0.7127(7) 0.6280(6) 0.6364(6) 0.0095(3) Uiso 0.600(6) 1 d . U P B 1
C10B C 0.6262(6) 0.5656(5) 0.6909(5) 0.0095(3) Uiso 0.600(6) 1 d . U P B 1
H10B H 0.5944 0.5769 0.7556 0.011 Uiso 0.600(6) 1 calc R U P B 1
C11B C 0.5854(6) 0.4861(5) 0.6517(5) 0.0095(3) Uiso 0.600(6) 1 d . U P B 1
H11B H 0.5304 0.4389 0.6909 0.011 Uiso 0.600(6) 1 calc R U P B 1
C12B C 0.6276(6) 0.4775(5) 0.5528(5) 0.0095(3) Uiso 0.600(6) 1 d . U P B 1
H12B H 0.5989 0.4257 0.5229 0.011 Uiso 0.600(6) 1 calc R U P B 1
C13B C 0.7122(6) 0.5453(7) 0.4980(6) 0.0095(3) Uiso 0.600(6) 1 d . U P B 1
C23B C 0.7513(5) 0.7205(4) 0.6860(4) 0.0095(3) Uiso 0.600(6) 1 d . U P B 1
H23D H 0.6825 0.7720 0.6934 0.014 Uiso 0.600(6) 1 calc R U P B 1
H23E H 0.8144 0.7583 0.6415 0.014 Uiso 0.600(6) 1 calc R U P B 1
H23F H 0.7808 0.6879 0.7532 0.014 Uiso 0.600(6) 1 calc R U P B 1
C8' C 0.7522(11) 0.6155(12) 0.5507(10) 0.0095(3) Uiso 0.400(6) 1 d . U P B 2
C9' C 0.7136(11) 0.6434(8) 0.6451(9) 0.0095(3) Uiso 0.400(6) 1 d . U P B 2
H9' H 0.7483 0.6955 0.6703 0.011 Uiso 0.400(6) 1 calc R U P B 2
C10' C 0.6164(10) 0.5844(8) 0.6987(8) 0.0095(3) Uiso 0.400(6) 1 d . U P B 2
C11' C 0.5713(9) 0.5037(8) 0.6640(7) 0.0095(3) Uiso 0.400(6) 1 d . U P B 2
H11' H 0.5125 0.4627 0.7057 0.011 Uiso 0.400(6) 1 calc R U P B 2
C12' C 0.6093(8) 0.4820(8) 0.5717(7) 0.0095(3) Uiso 0.400(6) 1 d . U P B 2
H12' H 0.5788 0.4251 0.5505 0.011 Uiso 0.400(6) 1 calc R U P B 2
C13' C 0.6927(9) 0.5430(10) 0.5086(9) 0.0095(3) Uiso 0.400(6) 1 d . U P B 2
C23' C 0.5699(7) 0.5967(6) 0.8059(6) 0.0095(3) Uiso 0.400(6) 1 d . U P B 2
H23G H 0.4956 0.6437 0.8018 0.014 Uiso 0.400(6) 1 calc R U P B 2
H23H H 0.6291 0.6286 0.8354 0.014 Uiso 0.400(6) 1 calc R U P B 2
H23I H 0.5552 0.5258 0.8492 0.014 Uiso 0.400(6) 1 calc R U P B 2

loop_
_atom_site_aniso_label
_atom_site_aniso_U_11
_atom_site_aniso_U_22
_atom_site_aniso_U_33
_atom_site_aniso_U_23
_atom_site_aniso_U_13
_atom_site_aniso_U_12
Br1A 0.01937(19) 0.0255(2) 0.02070(19) -0.00786(15) -0.00239(14) -0.00689(14)
O1A 0.0240(13) 0.0155(12) 0.0139(12) -0.0056(10) -0.0034(10) -0.0001(10)
N1A 0.0365(19) 0.0103(14) 0.0159(15) -0.0049(11) -0.0059(13) -0.0009(13)
C1A 0.0164(16) 0.0127(16) 0.0135(15) -0.0045(13) -0.0023(12) -0.0018(12)
C2A 0.0173(17) 0.0130(16) 0.0126(15) -0.0057(13) -0.0013(12) -0.0014(13)
C3A 0.0165(17) 0.0123(16) 0.0187(17) -0.0078(13) -0.0033(13) 0.0016(13)
C4A 0.0190(18) 0.0175(18) 0.0247(19) -0.0109(15) 0.0021(14) -0.0016(14)
C5A 0.0180(19) 0.030(2) 0.037(2) -0.0191(18) 0.0001(16) -0.0061(16)
C6A 0.021(2) 0.038(2) 0.036(2) -0.0223(19) -0.0092(17) 0.0012(17)
C7A 0.024(2) 0.027(2) 0.0248(19) -0.0140(16) -0.0074(15) 0.0044(16)
C8A 0.0219(18) 0.0183(17) 0.0185(17) -0.0109(14) -0.0064(14) 0.0044(14)
C9A 0.0254(19) 0.0151(17) 0.0166(17) -0.0022(14) -0.0075(14) 0.0017(14)
C10A 0.027(2) 0.0204(18) 0.0176(18) -0.0055(14) -0.0087(15) 0.0038(15)
C11A 0.030(2) 0.028(2) 0.0151(17) -0.0021(15) -0.0059(15) 0.0039(16)
C12A 0.031(2) 0.022(2) 0.0220(19) 0.0036(15) -0.0052(16) -0.0022(16)
C13A 0.034(2) 0.0163(18) 0.0209(19) -0.0006(14) -0.0090(16) -0.0012(15)
C14A 0.0251(19) 0.0162(17) 0.0148(16) -0.0026(13) -0.0066(14) 0.0040(14)
C15A 0.0178(17) 0.0128(16) 0.0173(16) -0.0042(13) -0.0070(13) -0.0001(13)
C16A 0.0261(19) 0.0096(16) 0.0169(17) -0.0048(13) -0.0010(14) -0.0029(13)
C17A 0.029(2) 0.0148(17) 0.0170(17) -0.0029(14) -0.0005(15) -0.0006(14)
C18A 0.050(3) 0.0155(19) 0.0194(19) -0.0004(15) -0.0038(18) -0.0005(17)
C19A 0.070(3) 0.019(2) 0.0144(19) 0.0000(15) 0.0095(19) -0.004(2)
C20A 0.053(3) 0.021(2) 0.024(2) -0.0087(17) 0.0171(19) -0.0092(19)
C21A 0.033(2) 0.0174(18) 0.0223(19) -0.0075(15) 0.0028(16) -0.0016(15)
C22A 0.035(2) 0.038(2) 0.028(2) -0.0118(19) -0.0183(18) 0.0110(19)
C23A 0.039(2) 0.030(2) 0.0163(18) -0.0092(16) -0.0040(16) -0.0008(18)
Br1B 0.01748(19) 0.0227(2) 0.0281(2) -0.01108(15) -0.00544(14) -0.00035(14)
O1B 0.0394(16) 0.0122(12) 0.0181(13) -0.0058(10) -0.0102(11) 0.0015(11)
N1B 0.0255(16) 0.0107(14) 0.0177(15) -0.0047(11) -0.0055(12) 0.0001(12)
C1B 0.0166(17) 0.0130(16) 0.0171(16) -0.0047(13) -0.0036(13) 0.0005(13)
C2B 0.0166(17) 0.0139(16) 0.0157(16) -0.0059(13) -0.0024(13) 0.0004(13)
C3B 0.0232(19) 0.0205(18) 0.0153(17) -0.0027(14) -0.0036(14) -0.0037(14)
C4B 0.0216(19) 0.028(2) 0.0220(19) -0.0058(16) -0.0009(15) -0.0090(16)
C5B 0.0163(18) 0.026(2) 0.0230(19) -0.0098(15) -0.0040(14) -0.0033(15)
C6B 0.0195(18) 0.0169(17) 0.0188(17) -0.0070(14) -0.0045(14) 0.0017(14)
C7B 0.0203(17) 0.0131(16) 0.0150(16) -0.0050(13) -0.0021(13) -0.0019(13)
C14B 0.0146(16) 0.0138(16) 0.0164(16) -0.0066(13) -0.0041(13) 0.0010(13)
C15B 0.0169(17) 0.0152(17) 0.0181(17) -0.0070(13) -0.0074(13) 0.0014(13)
C16B 0.0195(17) 0.0166(17) 0.0150(16) -0.0055(13) -0.0058(13) -0.0022(13)
C17B 0.026(2) 0.0167(17) 0.0190(17) -0.0058(14) -0.0027(14) -0.0033(14)
C18B 0.037(2) 0.0171(18) 0.0193(18) -0.0005(14) -0.0056(16) -0.0076(16)
C19B 0.040(2) 0.031(2) 0.0173(18) -0.0036(16) 0.0005(17) -0.0141(18)
C20B 0.028(2) 0.035(2) 0.0186(18) -0.0085(17) 0.0022(15) -0.0015(17)
C21B 0.0225(19) 0.0246(19) 0.0195(18) -0.0063(15) -0.0047(14) 0.0030(15)
C22B 0.0236(19) 0.0220(19) 0.0184(18) -0.0045(15) -0.0068(14) 0.0010(15)

loop_
_atom_type_symbol
_atom_type_description
_atom_type_scat_dispersion_real
_atom_type_scat_dispersion_imag
_atom_type_scat_source
C C 0.0033 0.0016 'International Tables Vol C Tables 4.2.6.8 and 6.1.1.4'
H H 0.0000 0.0000 'International Tables Vol C Tables 4.2.6.8 and 6.1.1.4'
N N 0.0061 0.0033 'International Tables Vol C Tables 4.2.6.8 and 6.1.1.4'
O O 0.0106 0.0060 'International Tables Vol C Tables 4.2.6.8 and 6.1.1.4'
Br Br -0.2901 2.4595 'International Tables Vol C Tables 4.2.6.8 and 6.1.1.4'

loop_
_geom_angle_atom_site_label_1
_geom_angle_atom_site_label_2
_geom_angle_atom_site_label_3
_geom_angle
C15A N1A C14A 129.1(3)
C15A N1A H1A 115.5
C14A N1A H1A 115.5
C2A C1A Br1A 113.6(2)
C2A C1A H1A1 108.8
Br1A C1A H1A1 108.8
C2A C1A H1A2 108.8
Br1A C1A H1A2 108.8
H1A1 C1A H1A2 107.7
C16A C2A C1A 111.3(3)
C16A C2A C3A 112.6(3)
C1A C2A C3A 107.2(3)
C16A C2A C15A 106.4(3)
C1A C2A C15A 112.0(3)
C3A C2A C15A 107.4(3)
C4A C3A C8A 118.7(3)
C4A C3A C2A 120.4(3)
C8A C3A C2A 120.9(3)
C5A C4A C3A 121.0(4)
C5A C4A H4A 119.5
C3A C4A H4A 119.5
C6A C5A C4A 119.6(4)
C6A C5A H5A 120.2
C4A C5A H5A 120.2
C5A C6A C7A 121.2(4)
C5A C6A H6A 119.4
C7A C6A H6A 119.4
C6A C7A C8A 119.4(4)
C6A C7A C22A 118.6(4)
C8A C7A C22A 121.9(4)
C7A C8A C3A 119.2(4)
C7A C8A C9A 118.0(3)
C3A C8A C9A 122.8(3)
C14A C9A C10A 117.7(4)
C14A C9A C8A 120.4(3)
C10A C9A C8A 121.9(3)
C11A C10A C9A 119.5(3)
C11A C10A C23A 117.6(3)
C9A C10A C23A 122.8(4)
C10A C11A C12A 121.7(4)
C10A C11A H11A 119.2
C12A C11A H11A 119.2
C13A C12A C11A 119.3(4)
C13A C12A H12A 120.3
C11A C12A H12A 120.3
C12A C13A C14A 119.3(4)
C12A C13A H13A 120.4
C14A C13A H13A 120.4
C13A C14A C9A 122.1(3)
C13A C14A N1A 116.9(3)
C9A C14A N1A 121.0(3)
O1A C15A N1A 118.9(3)
O1A C15A C2A 121.0(3)
N1A C15A C2A 120.1(3)
C21A C16A C17A 117.5(3)
C21A C16A C2A 119.9(3)
C17A C16A C2A 122.6(3)
C18A C17A C16A 120.9(4)
C18A C17A H17A 119.6
C16A C17A H17A 119.6
C19A C18A C17A 120.4(4)
C19A C18A H18A 119.8
C17A C18A H18A 119.8
C18A C19A C20A 119.2(4)
C18A C19A H19A 120.4
C20A C19A H19A 120.4
C21A C20A C19A 120.9(4)
C21A C20A H20A 119.5
C19A C20A H20A 119.5
C20A C21A C16A 121.1(4)
C20A C21A H21A 119.4
C16A C21A H21A 119.4
C7A C22A H22A 109.5
C7A C22A H22B 109.5
H22A C22A H22B 109.5
C7A C22A H22C 109.5
H22A C22A H22C 109.5
H22B C22A H22C 109.5
C10A C23A H23A 109.5
C10A C23A H23B 109.5
H23A C23A H23B 109.5
C10A C23A H23C 109.5
H23A C23A H23C 109.5
H23B C23A H23C 109.5
C13B N1B C15B 129.0(4)
C15B N1B C13' 131.1(5)
C13B N1B H1B 115.5
C15B N1B H1B 115.5
C14B C1B Br1B 112.7(2)
C14B C1B H1B1 109.1
Br1B C1B H1B1 109.1
C14B C1B H1B2 109.1
Br1B C1B H1B2 109.1
H1B1 C1B H1B2 107.8
C3B C2B C7B 119.0(3)
C3B C2B C14B 119.7(3)
C7B C2B C14B 121.3(3)
C4B C3B C2B 121.0(3)
C4B C3B H3B 119.5
C2B C3B H3B 119.5
C5B C4B C3B 120.0(4)
C5B C4B H4B 120.0
C3B C4B H4B 120.0
C4B C5B C6B 120.7(3)
C4B C5B H5B 119.7
C6B C5B H5B 119.7
C5B C6B C7B 119.7(3)
C5B C6B C22B 118.6(3)
C7B C6B C22B 121.6(3)
C2B C7B C6B 118.9(3)
C2B C7B C8B 123.1(5)
C6B C7B C8B 117.9(5)
C2B C7B C8' 124.3(6)
C6B C7B C8' 116.8(6)
C1B C14B C16B 111.7(3)
C1B C14B C2B 107.8(3)
C16B C14B C2B 110.5(3)
C1B C14B C15B 109.8(3)
C16B C14B C15B 107.0(3)
C2B C14B C15B 110.1(3)
O1B C15B N1B 118.4(3)
O1B C15B C14B 120.0(3)
N1B C15B C14B 121.7(3)
C17B C16B C21B 117.4(3)
C17B C16B C14B 123.2(3)
C21B C16B C14B 119.4(3)
C16B C17B C18B 121.4(4)
C16B C17B H17B 119.3
C18B C17B H17B 119.3
C19B C18B C17B 120.2(4)
C19B C18B H18B 119.9
C17B C18B H18B 119.9
C18B C19B C20B 119.0(4)
C18B C19B H19B 120.5
C20B C19B H19B 120.5
C21B C20B C19B 120.8(4)
C21B C20B H20B 119.6
C19B C20B H20B 119.6
C20B C21B C16B 121.2(4)
C20B C21B H21B 119.4
C16B C21B H21B 119.4
C6B C22B H22D 109.5
C6B C22B H22E 109.5
H22D C22B H22E 109.5
C6B C22B H22F 109.5
H22D C22B H22F 109.5
H22E C22B H22F 109.5
C13B C8B C7B 121.7(6)
C13B C8B C9B 114.4(7)
C7B C8B C9B 123.9(8)
C10B C9B C8B 123.1(6)
C10B C9B C23B 116.7(5)
C8B C9B C23B 120.1(7)
C9B C10B C11B 120.2(6)
C9B C10B H10B 119.9
C11B C10B H10B 119.9
C10B C11B C12B 118.2(6)
C10B C11B H11B 120.9
C12B C11B H11B 120.9
C11B C12B C13B 119.8(6)
C11B C12B H12B 120.1
C13B C12B H12B 120.1
N1B C13B C8B 124.8(6)
N1B C13B C12B 111.9(6)
C8B C13B C12B 123.2(6)
C9B C23B H23D 109.5
C9B C23B H23E 109.5
H23D C23B H23E 109.5
C9B C23B H23F 109.5
H23D C23B H23F 109.5
H23E C23B H23F 109.5
C9' C8' C13' 123.2(10)
C9' C8' C7B 117.9(11)
C13' C8' C7B 118.9(8)
C8' C9' C10' 113.0(9)
C8' C9' H9' 123.5
C10' C9' H9' 123.5
C11' C10' C9' 122.9(8)
C11' C10' C23' 116.1(9)
C9' C10' C23' 120.4(8)
C12' C11' C10' 121.6(10)
C12' C11' H11' 119.2
C10' C11' H11' 119.2
C11' C12' C13' 119.9(10)
C11' C12' H12' 120.0
C13' C12' H12' 120.0
C12' C13' C8' 118.0(10)
C12' C13' N1B 125.1(10)
C8' C13' N1B 116.9(8)
C10' C23' H23G 109.5
C10' C23' H23H 109.5
H23G C23' H23H 109.5
C10' C23' H23I 109.5
H23G C23' H23I 109.5
H23H C23' H23I 109.5

loop_
_geom_bond_atom_site_label_1
_geom_bond_atom_site_label_2
_geom_bond_distance
Br1A C1A 1.958(3)
O1A C15A 1.228(4)
N1A C15A 1.344(4)
N1A C14A 1.419(5)
N1A H1A 0.8800
C1A C2A 1.540(5)
C1A H1A1 0.9900
C1A H1A2 0.9900
C2A C16A 1.539(5)
C2A C3A 1.559(5)
C2A C15A 1.567(4)
C3A C4A 1.398(5)
C3A C8A 1.417(5)
C4A C5A 1.388(5)
C4A H4A 0.9500
C5A C6A 1.383(6)
C5A H5A 0.9500
C6A C7A 1.386(6)
C6A H6A 0.9500
C7A C8A 1.412(5)
C7A C22A 1.517(6)
C8A C9A 1.497(5)
C9A C14A 1.394(5)
C9A C10A 1.409(5)
C10A C11A 1.385(6)
C10A C23A 1.514(5)
C11A C12A 1.387(6)
C11A H11A 0.9500
C12A C13A 1.383(6)
C12A H12A 0.9500
C13A C14A 1.389(5)
C13A H13A 0.9500
C16A C21A 1.397(5)
C16A C17A 1.397(5)
C17A C18A 1.393(5)
C17A H17A 0.9500
C18A C19A 1.375(6)
C18A H18A 0.9500
C19A C20A 1.380(7)
C19A H19A 0.9500
C20A C21A 1.374(6)
C20A H20A 0.9500
C21A H21A 0.9500
C22A H22A 0.9800
C22A H22B 0.9800
C22A H22C 0.9800
C23A H23A 0.9800
C23A H23B 0.9800
C23A H23C 0.9800
Br1B C1B 1.960(3)
O1B C15B 1.228(4)
N1B C13B 1.354(8)
N1B C15B 1.358(5)
N1B C13' 1.512(11)
N1B H1B 0.8800
C1B C14B 1.542(5)
C1B H1B1 0.9900
C1B H1B2 0.9900
C2B C3B 1.399(5)
C2B C7B 1.411(5)
C2B C14B 1.553(5)
C3B C4B 1.386(5)
C3B H3B 0.9500
C4B C5B 1.376(5)
C4B H4B 0.9500
C5B C6B 1.395(5)
C5B H5B 0.9500
C6B C7B 1.416(5)
C6B C22B 1.509(5)
C7B C8B 1.426(9)
C7B C8' 1.596(12)
C14B C16B 1.543(5)
C14B C15B 1.557(5)
C16B C17B 1.385(5)
C16B C21B 1.406(5)
C17B C18B 1.395(5)
C17B H17B 0.9500
C18B C19B 1.382(6)
C18B H18B 0.9500
C19B C20B 1.386(6)
C19B H19B 0.9500
C20B C21B 1.373(5)
C20B H20B 0.9500
C21B H21B 0.9500
C22B H22D 0.9800
C22B H22E 0.9800
C22B H22F 0.9800
C8B C13B 1.374(13)
C8B C9B 1.426(10)
C9B C10B 1.378(11)
C9B C23B 1.607(8)
C10B C11B 1.388(8)
C10B H10B 0.9500
C11B C12B 1.401(8)
C11B H11B 0.9500
C12B C13B 1.402(9)
C12B H12B 0.9500
C23B H23D 0.9800
C23B H23E 0.9800
C23B H23F 0.9800
C8' C9' 1.420(14)
C8' C13' 1.446(19)
C9' C10' 1.442(17)
C9' H9' 0.9500
C10' C11' 1.390(13)
C10' C23' 1.531(12)
C11' C12' 1.360(11)
C11' H11' 0.9500
C12' C13' 1.387(13)
C12' H12' 0.9500
C23' H23G 0.9800
C23' H23H 0.9800
C23' H23I 0.9800

loop_
_geom_hbond_atom_site_label_D
_geom_hbond_atom_site_label_H
_geom_hbond_atom_site_label_A
_geom_hbond_distance_DH
_geom_hbond_distance_HA
_geom_hbond_distance_DA
_geom_hbond_angle_DHA
N1B H1B O1A 0.88 2.08 2.937(4) 165.9
N1A H1A O1B 0.88 2.03 2.800(4) 145.9

loop_
_geom_torsion_atom_site_label_1
_geom_torsion_atom_site_label_2
_geom_torsion_atom_site_label_3
_geom_torsion_atom_site_label_4
_geom_torsion
Br1A C1A C2A C16A -73.7(3)
Br1A C1A C2A C3A 162.8(2)
Br1A C1A C2A C15A 45.3(3)
C16A C2A C3A C4A -5.2(4)
C1A C2A C3A C4A 117.5(3)
C15A C2A C3A C4A -121.9(3)
C16A C2A C3A C8A 173.3(3)
C1A C2A C3A C8A -64.0(4)
C15A C2A C3A C8A 56.5(4)
C8A C3A C4A C5A -3.9(5)
C2A C3A C4A C5A 174.5(3)
C3A C4A C5A C6A -4.0(5)
C4A C5A C6A C7A 5.0(6)
C5A C6A C7A C8A 2.0(6)
C5A C6A C7A C22A -174.9(4)
C6A C7A C8A C3A -9.9(5)
C22A C7A C8A C3A 166.9(3)
C6A C7A C8A C9A 169.6(3)
C22A C7A C8A C9A -13.6(5)
C4A C3A C8A C7A 10.8(5)
C2A C3A C8A C7A -167.7(3)
C4A C3A C8A C9A -168.7(3)
C2A C3A C8A C9A 12.9(5)
C7A C8A C9A C14A 126.1(4)
C3A C8A C9A C14A -54.4(5)
C7A C8A C9A C10A -55.5(5)
C3A C8A C9A C10A 123.9(4)
C14A C9A C10A C11A -7.1(5)
C8A C9A C10A C11A 174.5(3)
C14A C9A C10A C23A 168.5(3)
C8A C9A C10A C23A -9.9(5)
C9A C10A C11A C12A 2.2(6)
C23A C10A C11A C12A -173.5(4)
C10A C11A C12A C13A 2.6(6)
C11A C12A C13A C14A -2.4(6)
C12A C13A C14A C9A -2.7(6)
C12A C13A C14A N1A 177.2(3)
C10A C9A C14A C13A 7.4(5)
C8A C9A C14A C13A -174.2(3)
C10A C9A C14A N1A -172.5(3)
C8A C9A C14A N1A 5.9(5)
C15A N1A C14A C13A -131.2(4)
C15A N1A C14A C9A 48.7(6)
C14A N1A C15A O1A 167.5(4)
C14A N1A C15A C2A -12.5(6)
C16A C2A C15A O1A 1.5(4)
C1A C2A C15A O1A -120.3(3)
C3A C2A C15A O1A 122.3(3)
C16A C2A C15A N1A -178.5(3)
C1A C2A C15A N1A 59.7(4)
C3A C2A C15A N1A -57.7(4)
C1A C2A C16A C21A 178.4(3)
C3A C2A C16A C21A -61.3(4)
C15A C2A C16A C21A 56.1(4)
C1A C2A C16A C17A 0.4(4)
C3A C2A C16A C17A 120.8(4)
C15A C2A C16A C17A -121.9(3)
C21A C16A C17A C18A -1.8(5)
C2A C16A C17A C18A 176.3(3)
C16A C17A C18A C19A 1.2(6)
C17A C18A C19A C20A 0.8(7)
C18A C19A C20A C21A -2.0(7)
C19A C20A C21A C16A 1.4(6)
C17A C16A C21A C20A 0.5(6)
C2A C16A C21A C20A -177.6(3)
C7B C2B C3B C4B 3.4(5)
C14B C2B C3B C4B -175.1(3)
C2B C3B C4B C5B 3.5(6)
C3B C4B C5B C6B -4.0(6)
C4B C5B C6B C7B -2.4(5)
C4B C5B C6B C22B 173.2(3)
C3B C2B C7B C6B -9.6(5)
C14B C2B C7B C6B 168.9(3)
C3B C2B C7B C8B 173.3(5)
C14B C2B C7B C8B -8.2(6)
C3B C2B C7B C8' 168.1(6)
C14B C2B C7B C8' -13.4(7)
C5B C6B C7B C2B 9.2(5)
C22B C6B C7B C2B -166.2(3)
C5B C6B C7B C8B -173.6(5)
C22B C6B C7B C8B 11.0(6)
C5B C6B C7B C8' -168.8(6)
C22B C6B C7B C8' 15.8(7)
Br1B C1B C14B C16B 65.7(3)
Br1B C1B C14B C2B -172.7(2)
Br1B C1B C14B C15B -52.8(3)
C3B C2B C14B C1B -116.5(3)
C7B C2B C14B C1B 65.0(4)
C3B C2B C14B C16B 5.8(4)
C7B C2B C14B C16B -172.7(3)
C3B C2B C14B C15B 123.8(3)
C7B C2B C14B C15B -54.7(4)
C13B N1B C15B O1B -168.2(5)
C13' N1B C15B O1B -158.2(6)
C13B N1B C15B C14B 12.2(6)
C13' N1B C15B C14B 22.1(8)
C1B C14B C15B O1B 112.3(4)
C16B C14B C15B O1B -9.1(4)
C2B C14B C15B O1B -129.2(3)
C1B C14B C15B N1B -68.0(4)
C16B C14B C15B N1B 170.5(3)
C2B C14B C15B N1B 50.4(4)
C1B C14B C16B C17B 11.4(5)
C2B C14B C16B C17B -108.5(4)
C15B C14B C16B C17B 131.6(3)
C1B C14B C16B C21B -171.8(3)
C2B C14B C16B C21B 68.3(4)
C15B C14B C16B C21B -51.6(4)
C21B C16B C17B C18B 0.9(5)
C14B C16B C17B C18B 177.7(3)
C16B C17B C18B C19B -0.3(6)
C17B C18B C19B C20B -0.1(6)
C18B C19B C20B C21B 0.0(6)
C19B C20B C21B C16B 0.6(6)
C17B C16B C21B C20B -1.0(5)
C14B C16B C21B C20B -178.0(3)
C2B C7B C8B C13B 54.8(10)
C6B C7B C8B C13B -122.3(8)
C2B C7B C8B C9B -127.1(8)
C6B C7B C8B C9B 55.9(10)
C13B C8B C9B C10B 9.1(13)
C7B C8B C9B C10B -169.1(7)
C13B C8B C9B C23B -169.8(7)
C7B C8B C9B C23B 11.9(12)
C8B C9B C10B C11B -1.0(12)
C23B C9B C10B C11B 178.0(6)
C9B C10B C11B C12B -5.0(10)
C10B C11B C12B C13B 2.4(10)
C15B N1B C13B C8B -37.7(10)
C15B N1B C13B C12B 139.9(5)
C7B C8B C13B N1B -16.1(13)
C9B C8B C13B N1B 165.5(7)
C7B C8B C13B C12B 166.5(7)
C9B C8B C13B C12B -11.8(12)
C11B C12B C13B N1B -171.1(6)
C11B C12B C13B C8B 6.5(12)
C2B C7B C8' C9' -123.3(10)
C6B C7B C8' C9' 54.5(13)
C2B C7B C8' C13' 58.0(13)
C6B C7B C8' C13' -124.2(10)
C13' C8' C9' C10' 5.4(18)
C7B C8' C9' C10' -173.3(9)
C8' C9' C10' C11' 4.1(16)
C8' C9' C10' C23' 174.8(10)
C9' C10' C11' C12' -6.2(16)
C23' C10' C11' C12' -177.3(9)
C10' C11' C12' C13' -1.8(15)
C11' C12' C13' C8' 10.8(16)
C11' C12' C13' N1B -171.6(9)
C9' C8' C13' C12' -13.0(19)
C7B C8' C13' C12' 165.7(10)
C9' C8' C13' N1B 169.2(11)
C7B C8' C13' N1B -12.1(16)
C15B N1B C13' C12' 134.7(9)
C15B N1B C13' C8' -47.6(13)
